data_4334579
loop_
_publ_author_name
'Masayuki Kobayashi'
'Didier Savard'
'Andrew R. Geisheimer'
'Ken Sakai'
'Daniel B. Leznoff'

_publ_contact_author_address
; 
Leznoff, Daniel B.
Department of Chemistry
Simon Fraser University
Burnaby, British Columbia
Canada         V5A 1S6
;
_publ_contact_author_email dleznoff@sfu.ca
_publ_contact_author_fax +1-778-782-3765
_publ_contact_author_name 'Daniel B. Leznoff'
_publ_contact_author_phone +1-778-782-4887
_publ_section_title
;
 Heterobimetallic Coordination Polymers Based on the [Pt(SCN)4]2- and
 [Pt(SeCN)4]2- Building Blocks
;
_journal_name_full 'Inorganic Chemistry'
_journal_page_first 4842
_journal_page_last 4852
_journal_paper_doi 10.1021/ic302360b
_journal_volume 52
_journal_year 2013
_chemical_formula_moiety 'C8 H16 N8 Ni1 Pt1 S4'
_chemical_formula_sum 'C8 H16 N8 Ni Pt S4'
_chemical_formula_weight 606.33
_space_group_IT_number 14
_symmetry_cell_setting monoclinic
_symmetry_space_group_name_Hall '-P 2yn'
_symmetry_space_group_name_H-M 'P 1 21/n 1'
_atom_sites_solution_hydrogens geom
_atom_sites_solution_primary direct
_cell_angle_alpha 90
_cell_angle_beta 111.943(2)
_cell_angle_gamma 90
_cell_formula_units_Z 4
_cell_length_a 11.7946(18)
_cell_length_b 11.3401(18)
_cell_length_c 14.311(2)
_cell_measurement_reflns_used 6515
_cell_measurement_temperature 100
_cell_measurement_theta_max 27.57
_cell_measurement_theta_min 2.59
_cell_volume 1775.5(5)
_computing_cell_refinement 'USER DEFINED CELL REFINEMENT'
_computing_data_collection 'USER DEFINED DATA COLLECTION'
_computing_data_reduction 'USER DEFINED DATA REDUCTION'
_computing_molecular_graphics 'CAMERON (Watkin et al., 1996)'
_computing_publication_material 'CRYSTALS (Betteridge et al., 2003)'
_computing_structure_refinement 'CRYSTALS (Betteridge et al., 2003)'
_computing_structure_solution 'SHELXS 86 (Sheldrick, 1986)'
_diffrn_ambient_temperature 100
_diffrn_measured_fraction_theta_full 0.996
_diffrn_measured_fraction_theta_max 0.979
_diffrn_measurement_device Unknown
_diffrn_measurement_device_type Serial
_diffrn_measurement_method \w/2\q
_diffrn_radiation_monochromator graphite
_diffrn_radiation_type 'Mo K\a'
_diffrn_radiation_wavelength 0.71073
_diffrn_reflns_av_R_equivalents 0.027
_diffrn_reflns_limit_h_max 15
_diffrn_reflns_limit_h_min -12
_diffrn_reflns_limit_k_max 9
_diffrn_reflns_limit_k_min -14
_diffrn_reflns_limit_l_max 18
_diffrn_reflns_limit_l_min -15
_diffrn_reflns_number 10000
_diffrn_reflns_theta_full 26.765
_diffrn_reflns_theta_max 27.592
_diffrn_reflns_theta_min 1.919
_diffrn_standards_number 0
_exptl_absorpt_coefficient_mu 9.407
_exptl_absorpt_correction_T_max 1.0000
_exptl_absorpt_correction_T_min 1.0000
_exptl_absorpt_correction_type empirical
_exptl_crystal_colour yellow
_exptl_crystal_density_diffrn 2.268
_exptl_crystal_description plate
_exptl_crystal_F_000 1160
_exptl_crystal_size_max 0.14
_exptl_crystal_size_mid 0.07
_exptl_crystal_size_min 0.04
_refine_diff_density_max 2.54
_refine_diff_density_min -1.02
_refine_ls_extinction_method none
_refine_ls_goodness_of_fit_ref 1.1182
_refine_ls_hydrogen_treatment constr
_refine_ls_matrix_type full
_refine_ls_number_parameters 197
_refine_ls_number_reflns 3669
_refine_ls_number_restraints 0
_refine_ls_R_factor_all 0.0280
_refine_ls_R_factor_gt 0.0250
_refine_ls_shift/su_max 0.001654
_refine_ls_structure_factor_coef F
_refine_ls_weighting_details
;
 Method= Modified Sheldrick 
 w=1/[\s^2^(F^2^) + ( 0.02P)^2^ + 0.00P] 
 ,where P=(max(Fo^2^,0) + 2Fc^2^)/3 
;
_refine_ls_weighting_scheme calc
_refine_ls_wR_factor_all 0.0367
_refine_ls_wR_factor_gt 0.0328
_refine_ls_wR_factor_ref 0.0323
_reflns_limit_h_max 14
_reflns_limit_h_min -15
_reflns_limit_k_max 14
_reflns_limit_k_min 0
_reflns_limit_l_max 18
_reflns_limit_l_min 0
_reflns_number_gt 3734
_reflns_number_total 4032
_reflns_threshold_expression I>2.0\s(I)
_oxford_diffrn_Wilson_B_factor 0.00
_oxford_diffrn_Wilson_scale 0.00
_oxford_refine_ls_r_factor_ref 0.0243
_oxford_refine_ls_scale 0.2133(3)
_oxford_reflns_number_all 4032
_oxford_reflns_threshold_expression_ref I>2.5\s(I)
_cod_data_source_file ic302360b_si_002_08.cif
_cod_data_source_block C8H16N8NiPtS4
_cod_original_sg_symbol_H-M 'P 1 21/n 1 '
_cod_original_formula_sum 'C8 H16 N8 Ni1 Pt1 S4'
_cod_database_code 4334579

loop_
_symmetry_equiv_pos_as_xyz
x,y,z
-x,-y,-z
-x+1/2,y+1/2,-z+1/2
x+1/2,-y+1/2,z+1/2

loop_
_atom_site_label
_atom_site_type_symbol
_atom_site_fract_x
_atom_site_fract_y
_atom_site_fract_z
_atom_site_U_iso_or_equiv
_atom_site_occupancy
_atom_site_adp_type
_atom_site_refinement_flags_posn
Pt1 Pt 0.477346(12) 0.514818(13) 0.307416(10) 0.0140 1.0000 Uani .
Ni1 Ni 1.0000 0.5000 0.5000 0.0148 1.0000 Uani S
Ni2 Ni 0.5000 1.0000 0.5000 0.0159 1.0000 Uani S
S1 S 0.59703(8) 0.68211(8) 0.32513(7) 0.0181 1.0000 Uani .
S2 S 0.36164(9) 0.59358(9) 0.39186(8) 0.0236 1.0000 Uani .
S3 S 0.36441(9) 0.34090(9) 0.27733(8) 0.0227 1.0000 Uani .
S4 S 0.58793(10) 0.43522(10) 0.21682(8) 0.0253 1.0000 Uani .
N1 N 0.8317(3) 0.5888(3) 0.4336(2) 0.0205 1.0000 Uani .
N2 N 0.4381(3) 0.8237(3) 0.4625(2) 0.0191 1.0000 Uani .
N3 N 0.1389(3) 0.3787(3) 0.3008(3) 0.0251 1.0000 Uani .
N4 N 0.6315(3) 0.1986(4) 0.2840(3) 0.0330 1.0000 Uani .
N5 N 1.0769(3) 0.6034(3) 0.4185(2) 0.0189 1.0000 Uani .
N6 N 1.0602(3) 0.6370(3) 0.6048(2) 0.0215 1.0000 Uani .
N7 N 0.6615(3) 0.9331(3) 0.6069(2) 0.0215 1.0000 Uani .
N8 N 0.5968(3) 0.9833(3) 0.4037(3) 0.0200 1.0000 Uani .
C2 C 0.4116(3) 0.7297(3) 0.4328(3) 0.0161 1.0000 Uani .
C3 C 0.2324(3) 0.3659(3) 0.2942(3) 0.0186 1.0000 Uani .
C4 C 0.6141(3) 0.2954(4) 0.2581(3) 0.0225 1.0000 Uani .
C5 C 1.1450(4) 0.7017(4) 0.4832(3) 0.0227 1.0000 Uani .
C6 C 1.0768(4) 0.7411(4) 0.5492(3) 0.0257 1.0000 Uani .
C7 C 0.7343(4) 0.8791(4) 0.5530(3) 0.0268 1.0000 Uani .
C8 C 0.7269(4) 0.9590(4) 0.4664(3) 0.0278 1.0000 Uani .
C9 C 0.7360(3) 0.6254(3) 0.3894(3) 0.0177 1.0000 Uani .
H51 H 1.0140 0.6341 0.3604 0.026(3) 1.0000 Uiso R
H52 H 1.1310 0.5568 0.3986 0.026(3) 1.0000 Uiso R
H53 H 1.1510 0.7655 0.4422 0.032(3) 1.0000 Uiso R
H54 H 1.2247 0.6759 0.5244 0.032(3) 1.0000 Uiso R
H61 H 1.1360 0.6164 0.6562 0.029(3) 1.0000 Uiso R
H62 H 1.0016 0.6525 0.6341 0.029(3) 1.0000 Uiso R
H63 H 1.1224 0.8000 0.5951 0.034(3) 1.0000 Uiso R
H64 H 0.9991 0.7719 0.5085 0.034(3) 1.0000 Uiso R
H71 H 0.6427 0.8757 0.6472 0.027(3) 1.0000 Uiso R
H72 H 0.7069 0.9954 0.6484 0.027(3) 1.0000 Uiso R
H73 H 0.7013 0.8040 0.5278 0.034(3) 1.0000 Uiso R
H74 H 0.8169 0.8703 0.5977 0.034(3) 1.0000 Uiso R
H81 H 0.5904 1.0542 0.3666 0.028(3) 1.0000 Uiso R
H82 H 0.5642 0.9197 0.3583 0.028(3) 1.0000 Uiso R
H83 H 0.7674 1.0312 0.4923 0.035(3) 1.0000 Uiso R
H84 H 0.7653 0.9219 0.4265 0.035(3) 1.0000 Uiso R

loop_
_atom_site_aniso_label
_atom_site_aniso_U_11
_atom_site_aniso_U_22
_atom_site_aniso_U_33
_atom_site_aniso_U_23
_atom_site_aniso_U_13
_atom_site_aniso_U_12
Pt1 0.01355(9) 0.01386(10) 0.01562(9) -0.00004(5) 0.00648(6) 0.00007(5)
Ni1 0.0135(3) 0.0192(4) 0.0131(3) -0.0013(2) 0.0066(3) -0.0007(2)
Ni2 0.0203(4) 0.0144(3) 0.0147(3) -0.0015(2) 0.0084(3) -0.0016(2)
S1 0.0152(4) 0.0156(5) 0.0237(5) 0.0013(4) 0.0076(3) 0.0003(3)
S2 0.0229(5) 0.0171(5) 0.0384(6) -0.0081(4) 0.0203(4) -0.0054(4)
S3 0.0213(5) 0.0165(5) 0.0347(6) -0.0042(4) 0.0154(4) -0.0023(4)
S4 0.0326(5) 0.0234(6) 0.0287(5) -0.0031(4) 0.0218(4) -0.0026(4)
N1 0.0148(15) 0.0256(19) 0.0217(17) -0.0005(14) 0.0074(12) 0.0024(13)
N2 0.0240(16) 0.0177(18) 0.0203(16) -0.0020(13) 0.0136(13) -0.0014(13)
N3 0.0240(17) 0.028(2) 0.0270(19) -0.0048(15) 0.0136(14) -0.0078(15)
N4 0.037(2) 0.030(2) 0.034(2) 0.0008(17) 0.0167(17) 0.0050(17)
N5 0.0167(15) 0.0243(18) 0.0185(16) -0.0021(13) 0.0099(12) -0.0010(13)
N6 0.0185(16) 0.029(2) 0.0211(17) -0.0049(14) 0.0121(13) -0.0051(13)
N7 0.0270(17) 0.0186(18) 0.0191(16) -0.0021(13) 0.0088(13) 0.0012(14)
N8 0.0265(19) 0.0174(18) 0.0192(17) -0.0009(13) 0.0120(15) -0.0028(13)
C2 0.0155(17) 0.017(2) 0.0180(18) 0.0004(15) 0.0091(14) 0.0016(14)
C3 0.0223(19) 0.018(2) 0.0154(18) -0.0013(15) 0.0065(14) -0.0033(15)
C4 0.0199(19) 0.028(2) 0.020(2) -0.0062(17) 0.0088(15) -0.0020(16)
C5 0.025(2) 0.023(2) 0.025(2) -0.0019(17) 0.0149(16) -0.0039(16)
C6 0.028(2) 0.025(2) 0.028(2) -0.0047(17) 0.0148(17) -0.0028(17)
C7 0.023(2) 0.027(2) 0.030(2) -0.0035(18) 0.0089(17) 0.0025(17)
C8 0.029(2) 0.024(2) 0.034(2) -0.0039(19) 0.0170(19) -0.0018(18)
C9 0.0208 0.0156 0.0188 -0.0016 0.0099 -0.0029

loop_
_geom_angle_atom_site_label_1
_geom_angle_site_symmetry_1
_geom_angle_atom_site_label_2
_geom_angle_atom_site_label_3
_geom_angle_site_symmetry_3
_geom_angle
_geom_angle_publ_flag
S1 . Pt1 S2 . 94.63(4) yes
S1 . Pt1 S3 . 174.28(3) yes
S2 . Pt1 S3 . 90.87(4) yes
S1 . Pt1 S4 . 86.19(4) yes
S2 . Pt1 S4 . 177.94(4) yes
S3 . Pt1 S4 . 88.26(4) yes
N1 2_766 Ni1 N6 2_766 88.78(13) yes
N1 2_766 Ni1 N5 2_766 90.71(12) yes
N6 2_766 Ni1 N5 2_766 83.16(12) yes
N1 2_766 Ni1 N1 . 179.995 yes
N6 2_766 Ni1 N1 . 91.22(13) yes
N5 2_766 Ni1 N1 . 89.29(13) yes
N1 2_766 Ni1 N5 . 89.29(12) yes
N6 2_766 Ni1 N5 . 96.84(12) yes
N5 2_766 Ni1 N5 . 179.994 yes
N1 . Ni1 N5 . 90.71(12) yes
N1 2_766 Ni1 N6 . 91.22(13) yes
N6 2_766 Ni1 N6 . 179.995 yes
N5 2_766 Ni1 N6 . 96.84(13) yes
N1 . Ni1 N6 . 88.78(13) yes
N5 . Ni1 N6 . 83.16(13) yes
N2 2_676 Ni2 N8 2_676 88.23(12) yes
N2 2_676 Ni2 N7 2_676 88.65(13) yes
N8 2_676 Ni2 N7 2_676 82.96(13) yes
N2 2_676 Ni2 N2 . 179.995 yes
N8 2_676 Ni2 N2 . 91.77(12) yes
N7 2_676 Ni2 N2 . 91.35(13) yes
N2 2_676 Ni2 N7 . 91.35(13) yes
N8 2_676 Ni2 N7 . 97.04(13) yes
N7 2_676 Ni2 N7 . 179.995 yes
N2 . Ni2 N7 . 88.65(13) yes
N2 2_676 Ni2 N8 . 91.77(12) yes
N8 2_676 Ni2 N8 . 179.995 yes
N7 2_676 Ni2 N8 . 97.04(13) yes
N2 . Ni2 N8 . 88.23(12) yes
N7 . Ni2 N8 . 82.96(13) yes
Pt1 . S1 C9 . 100.13(13) yes
Pt1 . S2 C2 . 109.79(13) yes
Pt1 . S3 C3 . 109.05(14) yes
Pt1 . S4 C4 . 103.71(14) yes
Ni1 . N1 C9 . 171.5(3) yes
Ni2 . N2 C2 . 170.9(3) yes
Ni1 . N5 C5 . 108.8(2) yes
Ni1 . N5 H51 . 109.6 no
C5 . N5 H51 . 109.6 no
Ni1 . N5 H52 . 109.6 no
C5 . N5 H52 . 109.8 no
H51 . N5 H52 . 109.5 no
Ni1 . N6 C6 . 106.6(2) yes
Ni1 . N6 H61 . 110.0 no
C6 . N6 H61 . 109.7 no
Ni1 . N6 H62 . 110.3 no
C6 . N6 H62 . 110.7 no
H61 . N6 H62 . 109.5 no
Ni2 . N7 C7 . 108.4(2) yes
Ni2 . N7 H71 . 109.7 no
C7 . N7 H71 . 110.2 no
Ni2 . N7 H72 . 109.6 no
C7 . N7 H72 . 109.4 no
H71 . N7 H72 . 109.5 no
Ni2 . N8 C8 . 108.2(3) yes
Ni2 . N8 H81 . 109.9 no
C8 . N8 H81 . 110.1 no
Ni2 . N8 H82 . 109.6 no
C8 . N8 H82 . 109.6 no
H81 . N8 H82 . 109.5 no
S2 . C2 N2 . 174.9(3) yes
S3 . C3 N3 . 175.9(4) yes
S4 . C4 N4 . 178.3(4) yes
N5 . C5 C6 . 108.7(3) yes
N5 . C5 H53 . 109.6 no
C6 . C5 H53 . 109.8 no
N5 . C5 H54 . 109.6 no
C6 . C5 H54 . 109.6 no
H53 . C5 H54 . 109.5 no
C5 . C6 N6 . 107.9(3) yes
C5 . C6 H63 . 110.0 no
N6 . C6 H63 . 110.2 no
C5 . C6 H64 . 109.9 no
N6 . C6 H64 . 109.4 no
H63 . C6 H64 . 109.5 no
N7 . C7 C8 . 108.1(3) yes
N7 . C7 H73 . 109.4 no
C8 . C7 H73 . 109.7 no
N7 . C7 H74 . 109.9 no
C8 . C7 H74 . 110.2 no
H73 . C7 H74 . 109.5 no
C7 . C8 N8 . 109.7(3) yes
C7 . C8 H83 . 109.3 no
N8 . C8 H83 . 109.3 no
C7 . C8 H84 . 109.5 no
N8 . C8 H84 . 109.6 no
H83 . C8 H84 . 109.5 no
S1 . C9 N1 . 178.7(4) yes

loop_
_geom_bond_atom_site_label_1
_geom_bond_atom_site_label_2
_geom_bond_site_symmetry_2
_geom_bond_distance
_geom_bond_publ_flag
Pt1 S1 . 2.3213(10) yes
Pt1 S2 . 2.3137(10) yes
Pt1 S3 . 2.3282(10) yes
Pt1 S4 . 2.3368(10) yes
Ni1 N1 2_766 2.109(3) yes
Ni1 N6 2_766 2.090(3) yes
Ni1 N5 2_766 2.085(3) yes
Ni1 N1 . 2.109(3) yes
Ni1 N5 . 2.085(3) yes
Ni1 N6 . 2.090(3) yes
Ni2 N2 2_676 2.127(3) yes
Ni2 N8 2_676 2.102(4) yes
Ni2 N7 2_676 2.089(3) yes
Ni2 N2 . 2.127(3) yes
Ni2 N7 . 2.089(3) yes
Ni2 N8 . 2.102(4) yes
S1 C9 . 1.679(4) yes
S2 C2 . 1.678(4) yes
S3 C3 . 1.686(4) yes
S4 C4 . 1.680(5) yes
N1 C9 . 1.146(5) yes
N2 C2 . 1.147(5) yes
N3 C3 . 1.151(5) yes
N4 C4 . 1.152(6) yes
N5 C5 . 1.479(5) yes
N5 H51 . 0.950 no
N5 H52 . 0.950 no
N6 C6 . 1.477(5) yes
N6 H61 . 0.950 no
N6 H62 . 0.950 no
N7 C7 . 1.484(5) yes
N7 H71 . 0.950 no
N7 H72 . 0.950 no
N8 C8 . 1.486(5) yes
N8 H81 . 0.950 no
N8 H82 . 0.950 no
C5 C6 . 1.519(5) yes
C5 H53 . 0.950 no
C5 H54 . 0.950 no
C6 H63 . 0.950 no
C6 H64 . 0.950 no
C7 C8 . 1.511(6) yes
C7 H73 . 0.950 no
C7 H74 . 0.950 no
C8 H83 . 0.950 no
C8 H84 . 0.950 no

loop_
_geom_hbond_atom_site_label_D
_geom_hbond_atom_site_label_H
_geom_hbond_atom_site_label_A
_geom_hbond_site_symmetry_A
_geom_hbond_angle_DHA
_geom_hbond_distance_DH
_geom_hbond_distance_HA
_geom_hbond_distance_DA
_geom_hbond_publ_flag
N5 H51 N4 3_655 176 0.95 2.26 3.206(6) yes
N5 H51 C4 3_655 156 0.95 2.57 3.456(6) yes
N5 H52 N3 1_655 143 0.95 2.48 3.284(6) yes
N6 H62 N3 2_666 160 0.95 2.21 3.122(6) yes
N7 H72 C3 4_565 147 0.95 2.54 3.378(6) yes
N8 H81 N4 1_565 162 0.95 2.18 3.096(6) yes
